data_4065308
loop_
_publ_author_name
'G\'omez-Su\'arez, Adri\'an'
'Ram\'on, Rub\'en S.'
'Songis, Olivier'
'Slawin, Alexandra M. Z.'
'Cazin, Catherine S. J.'
'Nolan, Steven P.'

_publ_section_title
;
 Influence of a Very BulkyN-Heterocyclic Carbene in Gold-Mediated
 Catalysis
;
_journal_issue 20
_journal_name_full Organometallics
_journal_page_first 5463
_journal_paper_doi 10.1021/om200705y
_journal_volume 30
_journal_year 2011
_chemical_formula_moiety 'C69 H57 B F4 N2'
_chemical_formula_sum 'C69 H57 B F4 N2'
_chemical_formula_weight 1000.98
_chemical_name_systematic
; 
 ? 
;
_space_group_IT_number 15
_symmetry_cell_setting monoclinic
_symmetry_space_group_name_Hall '-C 2yc'
_symmetry_space_group_name_H-M 'C 1 2/c 1'
_atom_sites_solution_hydrogens geom
_atom_sites_solution_primary direct
_atom_sites_solution_secondary difmap
_audit_creation_method SHELXL-97
_cell_angle_alpha 90.00
_cell_angle_beta 104.636(19)
_cell_angle_gamma 90.00
_cell_formula_units_Z 4
_cell_length_a 23.094(16)
_cell_length_b 9.552(6)
_cell_length_c 25.588(18)
_cell_measurement_reflns_used 2283
_cell_measurement_temperature 173(2)
_cell_measurement_theta_max 68.3
_cell_measurement_theta_min 21.5
_cell_volume 5461(6)
_computing_cell_refinement 'CrystalClear (Rigaku Corp., 2004)'
_computing_data_collection 'CrystalClear (Rigaku Corp., 2004)'
_computing_data_reduction 'CrystalClear (Rigaku Corp., 2004)'
_computing_molecular_graphics 'Bruker SHELXTL'
_computing_publication_material 'Bruker SHELXTL'
_computing_structure_refinement 'SHELXL-97 (Sheldrick, 1997)'
_computing_structure_solution 'SHELXS-97 (Sheldrick, 1990)'
_diffrn_ambient_temperature 173(2)
_diffrn_measured_fraction_theta_full 0.995
_diffrn_measured_fraction_theta_max 0.989
_diffrn_measurement_device_type CCD
_diffrn_measurement_method '\w scans'
_diffrn_radiation_monochromator confocal
_diffrn_radiation_source 'rotating anode'
_diffrn_radiation_type CuK\a
_diffrn_radiation_wavelength 1.54178
_diffrn_reflns_av_R_equivalents 0.1430
_diffrn_reflns_av_sigmaI/netI 0.0698
_diffrn_reflns_limit_h_max 27
_diffrn_reflns_limit_h_min -27
_diffrn_reflns_limit_k_max 11
_diffrn_reflns_limit_k_min -11
_diffrn_reflns_limit_l_max 30
_diffrn_reflns_limit_l_min -30
_diffrn_reflns_number 34944
_diffrn_reflns_theta_full 67.00
_diffrn_reflns_theta_max 68.14
_diffrn_reflns_theta_min 3.57
_exptl_absorpt_coefficient_mu 0.631
_exptl_absorpt_correction_T_max 1.000
_exptl_absorpt_correction_T_min 0.686
_exptl_absorpt_correction_type multi-scan
_exptl_absorpt_process_details 'Jacobson, R. (1998) Private communication'
_exptl_crystal_colour Colorless
_exptl_crystal_density_diffrn 1.217
_exptl_crystal_density_method 'not measured'
_exptl_crystal_description Prism
_exptl_crystal_F_000 2104
_exptl_crystal_size_max 0.10
_exptl_crystal_size_mid 0.03
_exptl_crystal_size_min 0.03
_refine_diff_density_max 0.365
_refine_diff_density_min -0.273
_refine_diff_density_rms 0.061
_refine_ls_extinction_coef 0.00036(9)
_refine_ls_extinction_expression Fc^*^=kFc[1+0.001xFc^2^\l^3^/sin(2\q)]^-1/4^
_refine_ls_extinction_method SHELXL
_refine_ls_goodness_of_fit_ref 1.080
_refine_ls_hydrogen_treatment constr
_refine_ls_matrix_type full
_refine_ls_number_parameters 345
_refine_ls_number_reflns 4936
_refine_ls_number_restraints 0
_refine_ls_restrained_S_all 1.080
_refine_ls_R_factor_all 0.1323
_refine_ls_R_factor_gt 0.0927
_refine_ls_shift/su_max 0.001
_refine_ls_shift/su_mean 0.000
_refine_ls_structure_factor_coef Fsqd
_refine_ls_weighting_details 'calc w=1/[\s^2^(Fo^2^)+(0.1132P)^2^+12.4079P] where P=(Fo^2^+2Fc^2^)/3'
_refine_ls_weighting_scheme calc
_refine_ls_wR_factor_gt 0.2332
_refine_ls_wR_factor_ref 0.2631
_reflns_number_gt 3413
_reflns_number_total 4936
_reflns_threshold_expression >2sigma(I)
_cod_data_source_file om200705y_si_003.cif
_cod_data_source_block 5
_cod_depositor_comments
;
The following automatic conversions were performed:

'_symmetry_cell_setting' value 'Monoclinic' changed to 'monoclinic'
according to /home/saulius/struct/CIF-dictionaries/cif_core.dic
dictionary named 'cif_core.dic' version 2.4.1 from 2010-06-29.

Automatic conversion script
Id: cif_fix_values 1715 2011-07-08 13:25:40Z adriana 
;
_cod_original_sg_symbol_H-M C2/c
_cod_database_code 4065308

loop_
_symmetry_equiv_pos_as_xyz
'x, y, z'
'-x, y, -z+1/2'
'x+1/2, y+1/2, z'
'-x+1/2, y+1/2, -z+1/2'
'-x, -y, -z'
'x, -y, z-1/2'
'-x+1/2, -y+1/2, -z'
'x+1/2, -y+1/2, z-1/2'

loop_
_atom_site_label
_atom_site_type_symbol
_atom_site_fract_x
_atom_site_fract_y
_atom_site_fract_z
_atom_site_U_iso_or_equiv
_atom_site_adp_type
_atom_site_occupancy
_atom_site_symmetry_multiplicity
_atom_site_calc_flag
_atom_site_refinement_flags
C1 C 0.5000 0.1281(5) 0.2500 0.0350(12) Uani 1 2 d S
H1A H 0.5000 0.2276 0.2500 0.042 Uiso 1 2 calc SR
N2 N 0.45308(13) 0.0460(3) 0.22883(12) 0.0353(7) Uani 1 1 d .
C3 C 0.47084(16) -0.0931(4) 0.23694(15) 0.0371(9) Uani 1 1 d .
H3A H 0.4463 -0.1731 0.2260 0.045 Uiso 1 1 calc R
C6 C 0.39507(15) 0.0989(4) 0.19842(15) 0.0344(8) Uani 1 1 d .
C7 C 0.38397(16) 0.1064(4) 0.14275(15) 0.0379(9) Uani 1 1 d .
C8 C 0.33048(16) 0.1690(4) 0.11425(16) 0.0415(9) Uani 1 1 d .
H8A H 0.3222 0.1758 0.0760 0.050 Uiso 1 1 calc R
C9 C 0.28949(16) 0.2212(4) 0.14030(16) 0.0406(9) Uani 1 1 d .
C10 C 0.30132(17) 0.2060(4) 0.19629(16) 0.0409(9) Uani 1 1 d .
H10A H 0.2725 0.2385 0.2141 0.049 Uiso 1 1 calc R
C11 C 0.35344(15) 0.1454(4) 0.22694(15) 0.0360(9) Uani 1 1 d .
C12 C 0.42803(17) 0.0539(4) 0.11169(16) 0.0402(9) Uani 1 1 d .
H12A H 0.4612 0.0072 0.1388 0.048 Uiso 1 1 calc R
C13 C 0.45671(17) 0.1736(4) 0.08760(16) 0.0417(9) Uani 1 1 d .
C14 C 0.46227(19) 0.3066(4) 0.11104(18) 0.0500(11) Uani 1 1 d .
H14A H 0.4433 0.3258 0.1392 0.060 Uiso 1 1 calc R
C15 C 0.4949(2) 0.4109(5) 0.0940(2) 0.0593(12) Uani 1 1 d .
H15A H 0.4984 0.5006 0.1105 0.071 Uiso 1 1 calc R
C16 C 0.5224(2) 0.3844(5) 0.0529(2) 0.0600(12) Uani 1 1 d .
H16A H 0.5451 0.4555 0.0413 0.072 Uiso 1 1 calc R
C17 C 0.5168(2) 0.2537(5) 0.02887(19) 0.0596(12) Uani 1 1 d .
H17A H 0.5356 0.2347 0.0007 0.072 Uiso 1 1 calc R
C18 C 0.48374(19) 0.1510(5) 0.04583(17) 0.0520(11) Uani 1 1 d .
H18A H 0.4794 0.0624 0.0284 0.062 Uiso 1 1 calc R
C19 C 0.39800(17) -0.0606(4) 0.07217(16) 0.0412(9) Uani 1 1 d .
C20 C 0.36304(19) -0.0325(5) 0.02047(18) 0.0533(11) Uani 1 1 d .
H20A H 0.3596 0.0610 0.0074 0.064 Uiso 1 1 calc R
C21 C 0.3330(2) -0.1395(5) -0.0123(2) 0.0636(13) Uani 1 1 d .
H21A H 0.3097 -0.1183 -0.0476 0.076 Uiso 1 1 calc R
C22 C 0.3369(2) -0.2765(6) 0.0060(2) 0.0651(13) Uani 1 1 d .
H22A H 0.3156 -0.3492 -0.0161 0.078 Uiso 1 1 calc R
C23 C 0.3724(2) -0.3055(5) 0.0569(2) 0.0595(12) Uani 1 1 d .
H23A H 0.3760 -0.3993 0.0697 0.071 Uiso 1 1 calc R
C24 C 0.4027(2) -0.1992(4) 0.08976(18) 0.0493(10) Uani 1 1 d .
H24A H 0.4270 -0.2213 0.1246 0.059 Uiso 1 1 calc R
C25 C 0.23385(19) 0.2942(5) 0.10805(18) 0.0549(11) Uani 1 1 d .
H25A H 0.2339 0.2949 0.0698 0.082 Uiso 1 1 calc R
H25B H 0.2332 0.3907 0.1209 0.082 Uiso 1 1 calc R
H25C H 0.1983 0.2445 0.1126 0.082 Uiso 1 1 calc R
C26 C 0.36654(17) 0.1294(4) 0.28809(15) 0.0389(9) Uani 1 1 d .
H26A H 0.4053 0.1789 0.3032 0.047 Uiso 1 1 calc R
C27 C 0.32101(17) 0.1996(4) 0.31323(15) 0.0403(9) Uani 1 1 d .
C28 C 0.26937(18) 0.1316(5) 0.31800(18) 0.0489(10) Uani 1 1 d .
H28A H 0.2606 0.0403 0.3034 0.059 Uiso 1 1 calc R
C29 C 0.2305(2) 0.1964(5) 0.34394(18) 0.0562(12) Uani 1 1 d .
H29A H 0.1956 0.1485 0.3474 0.067 Uiso 1 1 calc R
C30 C 0.2421(2) 0.3291(5) 0.36462(18) 0.0596(13) Uani 1 1 d .
H30A H 0.2157 0.3726 0.3827 0.072 Uiso 1 1 calc R
C31 C 0.2919(2) 0.3978(5) 0.35893(19) 0.0611(12) Uani 1 1 d .
H31A H 0.2996 0.4902 0.3726 0.073 Uiso 1 1 calc R
C32 C 0.33156(19) 0.3347(4) 0.33338(18) 0.0517(11) Uani 1 1 d .
H32A H 0.3660 0.3842 0.3297 0.062 Uiso 1 1 calc R
C33 C 0.37674(16) -0.0227(4) 0.30705(16) 0.0394(9) Uani 1 1 d .
C34 C 0.34968(17) -0.1346(4) 0.27547(17) 0.0422(9) Uani 1 1 d .
H34A H 0.3229 -0.1178 0.2412 0.051 Uiso 1 1 calc R
C35 C 0.36183(19) -0.2719(4) 0.29400(19) 0.0520(11) Uani 1 1 d .
H35A H 0.3440 -0.3485 0.2721 0.062 Uiso 1 1 calc R
C36 C 0.3995(2) -0.2953(5) 0.3438(2) 0.0625(13) Uani 1 1 d .
H36A H 0.4084 -0.3887 0.3561 0.075 Uiso 1 1 calc R
C37 C 0.4246(2) -0.1857(5) 0.3763(2) 0.0612(13) Uani 1 1 d .
H37A H 0.4499 -0.2030 0.4112 0.073 Uiso 1 1 calc R
C38 C 0.41302(17) -0.0492(4) 0.35796(17) 0.0475(10) Uani 1 1 d .
H38A H 0.4302 0.0268 0.3806 0.057 Uiso 1 1 calc R
B1 B 0.5000 0.5156(9) 0.2500 0.079(3) Uani 1 2 d S
F1 F 0.4729(2) 0.5988(3) 0.20668(14) 0.1144(14) Uani 1 1 d .
F2 F 0.45773(16) 0.4294(3) 0.26468(14) 0.0889(10) Uani 1 1 d .

loop_
_atom_site_aniso_label
_atom_site_aniso_U_11
_atom_site_aniso_U_22
_atom_site_aniso_U_33
_atom_site_aniso_U_23
_atom_site_aniso_U_13
_atom_site_aniso_U_12
C1 0.036(3) 0.030(3) 0.039(3) 0.000 0.012(2) 0.000
N2 0.0346(16) 0.0321(16) 0.0400(17) -0.0016(13) 0.0110(13) 0.0007(13)
C3 0.0429(19) 0.0287(18) 0.041(2) -0.0021(16) 0.0130(17) -0.0024(15)
C6 0.0324(19) 0.0322(19) 0.039(2) 0.0016(16) 0.0095(16) 0.0001(15)
C7 0.037(2) 0.0348(19) 0.043(2) 0.0017(17) 0.0125(17) 0.0005(16)
C8 0.040(2) 0.045(2) 0.041(2) 0.0038(18) 0.0139(17) 0.0040(17)
C9 0.037(2) 0.038(2) 0.045(2) 0.0017(18) 0.0086(17) 0.0017(16)
C10 0.040(2) 0.038(2) 0.047(2) -0.0016(18) 0.0165(18) 0.0025(17)
C11 0.0343(19) 0.0309(18) 0.044(2) -0.0010(16) 0.0126(17) -0.0002(15)
C12 0.042(2) 0.038(2) 0.042(2) 0.0011(17) 0.0145(18) 0.0043(16)
C13 0.039(2) 0.046(2) 0.043(2) 0.0032(18) 0.0132(18) 0.0016(17)
C14 0.048(2) 0.047(2) 0.056(3) 0.000(2) 0.016(2) -0.0011(19)
C15 0.060(3) 0.049(3) 0.071(3) 0.001(2) 0.020(2) -0.010(2)
C16 0.056(3) 0.062(3) 0.065(3) 0.017(2) 0.020(2) -0.007(2)
C17 0.056(3) 0.075(3) 0.054(3) 0.006(2) 0.025(2) 0.001(2)
C18 0.055(3) 0.058(3) 0.047(2) 0.002(2) 0.021(2) 0.000(2)
C19 0.037(2) 0.043(2) 0.043(2) -0.0076(18) 0.0111(18) 0.0001(17)
C20 0.053(3) 0.051(3) 0.054(3) -0.009(2) 0.009(2) 0.002(2)
C21 0.063(3) 0.064(3) 0.059(3) -0.010(2) 0.005(2) -0.002(2)
C22 0.060(3) 0.065(3) 0.071(3) -0.021(3) 0.018(3) -0.011(2)
C23 0.065(3) 0.050(3) 0.069(3) -0.008(2) 0.028(3) -0.004(2)
C24 0.057(3) 0.043(2) 0.053(3) -0.003(2) 0.023(2) -0.0025(19)
C25 0.051(3) 0.063(3) 0.053(3) 0.004(2) 0.016(2) 0.013(2)
C26 0.042(2) 0.037(2) 0.037(2) -0.0009(16) 0.0094(17) -0.0022(17)
C27 0.048(2) 0.035(2) 0.041(2) 0.0009(17) 0.0168(18) 0.0038(17)
C28 0.049(2) 0.046(2) 0.057(3) 0.001(2) 0.023(2) 0.0032(19)
C29 0.058(3) 0.062(3) 0.056(3) 0.012(2) 0.027(2) 0.012(2)
C30 0.062(3) 0.072(3) 0.048(3) 0.003(2) 0.021(2) 0.027(2)
C31 0.070(3) 0.054(3) 0.061(3) -0.012(2) 0.021(2) 0.014(2)
C32 0.050(2) 0.048(2) 0.059(3) -0.008(2) 0.017(2) 0.0008(19)
C33 0.037(2) 0.040(2) 0.043(2) -0.0016(18) 0.0144(17) 0.0004(17)
C34 0.045(2) 0.037(2) 0.047(2) 0.0037(18) 0.0169(18) 0.0018(17)
C35 0.048(2) 0.040(2) 0.069(3) 0.003(2) 0.018(2) 0.0012(19)
C36 0.054(3) 0.042(3) 0.090(4) 0.018(3) 0.015(3) 0.005(2)
C37 0.048(3) 0.061(3) 0.068(3) 0.021(3) 0.003(2) -0.004(2)
C38 0.042(2) 0.052(3) 0.045(2) 0.005(2) 0.0045(19) -0.0025(19)
B1 0.126(8) 0.045(5) 0.068(6) 0.000 0.029(6) 0.000
F1 0.214(4) 0.0529(18) 0.083(2) 0.0154(17) 0.049(3) 0.030(2)
F2 0.121(3) 0.0485(17) 0.107(3) 0.0056(16) 0.047(2) 0.0068(17)

loop_
_atom_type_symbol
_atom_type_description
_atom_type_scat_dispersion_real
_atom_type_scat_dispersion_imag
_atom_type_scat_source
C C 0.0181 0.0091 'International Tables Vol C Tables 4.2.6.8 and 6.1.1.4'
H H 0.0000 0.0000 'International Tables Vol C Tables 4.2.6.8 and 6.1.1.4'
B B 0.0090 0.0039 'International Tables Vol C Tables 4.2.6.8 and 6.1.1.4'
N N 0.0311 0.0180 'International Tables Vol C Tables 4.2.6.8 and 6.1.1.4'
F F 0.0727 0.0534 'International Tables Vol C Tables 4.2.6.8 and 6.1.1.4'

loop_
_geom_angle_atom_site_label_1
_geom_angle_atom_site_label_2
_geom_angle_atom_site_label_3
_geom_angle
_geom_angle_site_symmetry_1
_geom_angle_site_symmetry_3
N2 C1 N2 108.1(4) 2_655 .
N2 C1 H1A 125.9 2_655 .
N2 C1 H1A 125.9 . .
C1 N2 C3 108.8(3) . .
C1 N2 C6 123.6(3) . .
C3 N2 C6 127.4(3) . .
C3 C3 N2 107.2(2) 2_655 .
C3 C3 H3A 126.4 2_655 .
N2 C3 H3A 126.4 . .
C7 C6 C11 122.7(3) . .
C7 C6 N2 118.2(3) . .
C11 C6 N2 119.0(3) . .
C6 C7 C8 117.9(3) . .
C6 C7 C12 123.0(3) . .
C8 C7 C12 119.1(3) . .
C9 C8 C7 121.7(4) . .
C9 C8 H8A 119.2 . .
C7 C8 H8A 119.2 . .
C8 C9 C10 118.5(3) . .
C8 C9 C25 119.7(4) . .
C10 C9 C25 121.8(3) . .
C11 C10 C9 122.7(4) . .
C11 C10 H10A 118.6 . .
C9 C10 H10A 118.6 . .
C10 C11 C6 116.4(3) . .
C10 C11 C26 122.8(3) . .
C6 C11 C26 120.9(3) . .
C7 C12 C13 112.3(3) . .
C7 C12 C19 109.2(3) . .
C13 C12 C19 116.0(3) . .
C7 C12 H12A 106.2 . .
C13 C12 H12A 106.2 . .
C19 C12 H12A 106.2 . .
C18 C13 C14 117.6(4) . .
C18 C13 C12 121.4(4) . .
C14 C13 C12 120.6(3) . .
C15 C14 C13 121.1(4) . .
C15 C14 H14A 119.4 . .
C13 C14 H14A 119.4 . .
C16 C15 C14 120.0(4) . .
C16 C15 H15A 120.0 . .
C14 C15 H15A 120.0 . .
C17 C16 C15 119.5(4) . .
C17 C16 H16A 120.2 . .
C15 C16 H16A 120.2 . .
C18 C17 C16 120.0(4) . .
C18 C17 H17A 120.0 . .
C16 C17 H17A 120.0 . .
C17 C18 C13 121.7(4) . .
C17 C18 H18A 119.1 . .
C13 C18 H18A 119.1 . .
C20 C19 C24 118.0(4) . .
C20 C19 C12 123.2(4) . .
C24 C19 C12 118.7(4) . .
C19 C20 C21 120.9(4) . .
C19 C20 H20A 119.6 . .
C21 C20 H20A 119.6 . .
C22 C21 C20 120.7(5) . .
C22 C21 H21A 119.6 . .
C20 C21 H21A 119.6 . .
C23 C22 C21 118.7(4) . .
C23 C22 H22A 120.6 . .
C21 C22 H22A 120.6 . .
C22 C23 C24 120.8(5) . .
C22 C23 H23A 119.6 . .
C24 C23 H23A 119.6 . .
C23 C24 C19 120.8(4) . .
C23 C24 H24A 119.6 . .
C19 C24 H24A 119.6 . .
C9 C25 H25A 109.5 . .
C9 C25 H25B 109.5 . .
H25A C25 H25B 109.5 . .
C9 C25 H25C 109.5 . .
H25A C25 H25C 109.5 . .
H25B C25 H25C 109.5 . .
C27 C26 C11 114.3(3) . .
C27 C26 C33 110.6(3) . .
C11 C26 C33 113.3(3) . .
C27 C26 H26A 106.0 . .
C11 C26 H26A 106.0 . .
C33 C26 H26A 106.0 . .
C32 C27 C28 118.4(4) . .
C32 C27 C26 119.5(4) . .
C28 C27 C26 122.1(3) . .
C29 C28 C27 120.4(4) . .
C29 C28 H28A 119.8 . .
C27 C28 H28A 119.8 . .
C30 C29 C28 120.5(4) . .
C30 C29 H29A 119.7 . .
C28 C29 H29A 119.7 . .
C31 C30 C29 119.4(4) . .
C31 C30 H30A 120.3 . .
C29 C30 H30A 120.3 . .
C30 C31 C32 121.0(4) . .
C30 C31 H31A 119.5 . .
C32 C31 H31A 119.5 . .
C27 C32 C31 120.2(4) . .
C27 C32 H32A 119.9 . .
C31 C32 H32A 119.9 . .
C38 C33 C34 118.9(4) . .
C38 C33 C26 118.7(3) . .
C34 C33 C26 122.4(3) . .
C33 C34 C35 120.1(4) . .
C33 C34 H34A 119.9 . .
C35 C34 H34A 119.9 . .
C36 C35 C34 119.7(4) . .
C36 C35 H35A 120.2 . .
C34 C35 H35A 120.2 . .
C35 C36 C37 120.8(4) . .
C35 C36 H36A 119.6 . .
C37 C36 H36A 119.6 . .
C36 C37 C38 119.7(4) . .
C36 C37 H37A 120.1 . .
C38 C37 H37A 120.1 . .
C33 C38 C37 120.6(4) . .
C33 C38 H38A 119.7 . .
C37 C38 H38A 119.7 . .
F1 B1 F1 109.6(7) 2_655 .
F1 B1 F2 110.4(2) 2_655 2_655
F1 B1 F2 109.3(2) . 2_655
F1 B1 F2 109.3(2) 2_655 .
F1 B1 F2 110.4(2) . .
F2 B1 F2 107.9(6) 2_655 .

loop_
_geom_bond_atom_site_label_1
_geom_bond_atom_site_label_2
_geom_bond_distance
_geom_bond_site_symmetry_2
C1 N2 1.337(4) 2_655
C1 N2 1.337(4) .
C1 H1A 0.9500 .
N2 C3 1.390(4) .
N2 C6 1.459(5) .
C3 C3 1.344(7) 2_655
C3 H3A 0.9500 .
C6 C7 1.384(5) .
C6 C11 1.417(5) .
C7 C8 1.400(5) .
C7 C12 1.525(5) .
C8 C9 1.381(5) .
C8 H8A 0.9500 .
C9 C10 1.396(5) .
C9 C25 1.511(6) .
C10 C11 1.386(5) .
C10 H10A 0.9500 .
C11 C26 1.524(5) .
C12 C13 1.527(5) .
C12 C19 1.532(5) .
C12 H12A 1.0000 .
C13 C18 1.384(6) .
C13 C14 1.396(6) .
C14 C15 1.386(6) .
C14 H14A 0.9500 .
C15 C16 1.381(7) .
C15 H15A 0.9500 .
C16 C17 1.383(7) .
C16 H16A 0.9500 .
C17 C18 1.378(6) .
C17 H17A 0.9500 .
C18 H18A 0.9500 .
C19 C20 1.391(6) .
C19 C24 1.394(6) .
C20 C21 1.391(6) .
C20 H20A 0.9500 .
C21 C22 1.386(7) .
C21 H21A 0.9500 .
C22 C23 1.381(7) .
C22 H22A 0.9500 .
C23 C24 1.389(6) .
C23 H23A 0.9500 .
C24 H24A 0.9500 .
C25 H25A 0.9800 .
C25 H25B 0.9800 .
C25 H25C 0.9800 .
C26 C27 1.520(5) .
C26 C33 1.531(5) .
C26 H26A 1.0000 .
C27 C32 1.388(6) .
C27 C28 1.390(6) .
C28 C29 1.389(6) .
C28 H28A 0.9500 .
C29 C30 1.374(7) .
C29 H29A 0.9500 .
C30 C31 1.363(7) .
C30 H30A 0.9500 .
C31 C32 1.389(6) .
C31 H31A 0.9500 .
C32 H32A 0.9500 .
C33 C38 1.383(6) .
C33 C34 1.389(5) .
C34 C35 1.399(6) .
C34 H34A 0.9500 .
C35 C36 1.369(6) .
C35 H35A 0.9500 .
C36 C37 1.371(7) .
C36 H36A 0.9500 .
C37 C38 1.389(6) .
C37 H37A 0.9500 .
C38 H38A 0.9500 .
B1 F1 1.379(6) 2_655
B1 F1 1.379(6) .
B1 F2 1.399(6) 2_655
B1 F2 1.399(6) .

loop_
_geom_torsion_atom_site_label_1
_geom_torsion_atom_site_label_2
_geom_torsion_atom_site_label_3
_geom_torsion_atom_site_label_4
_geom_torsion
_geom_torsion_site_symmetry_1
_geom_torsion_site_symmetry_4
N2 C1 N2 C3 0.10(18) 2_655 .
N2 C1 N2 C6 -175.0(4) 2_655 .
C1 N2 C3 C3 -0.3(5) . 2_655
C6 N2 C3 C3 174.6(4) . 2_655
C1 N2 C6 C7 93.5(4) . .
C3 N2 C6 C7 -80.6(4) . .
C1 N2 C6 C11 -84.1(4) . .
C3 N2 C6 C11 101.7(4) . .
C11 C6 C7 C8 3.3(5) . .
N2 C6 C7 C8 -174.3(3) . .
C11 C6 C7 C12 -178.7(3) . .
N2 C6 C7 C12 3.7(5) . .
C6 C7 C8 C9 -0.5(6) . .
C12 C7 C8 C9 -178.6(3) . .
C7 C8 C9 C10 -2.3(6) . .
C7 C8 C9 C25 177.0(4) . .
C8 C9 C10 C11 2.4(6) . .
C25 C9 C10 C11 -176.8(4) . .
C9 C10 C11 C6 0.2(5) . .
C9 C10 C11 C26 179.7(3) . .
C7 C6 C11 C10 -3.1(5) . .
N2 C6 C11 C10 174.5(3) . .
C7 C6 C11 C26 177.4(3) . .
N2 C6 C11 C26 -5.1(5) . .
C6 C7 C12 C13 -109.6(4) . .
C8 C7 C12 C13 68.3(4) . .
C6 C7 C12 C19 120.3(4) . .
C8 C7 C12 C19 -61.8(4) . .
C7 C12 C13 C18 -160.9(4) . .
C19 C12 C13 C18 -34.5(5) . .
C7 C12 C13 C14 26.2(5) . .
C19 C12 C13 C14 152.7(4) . .
C18 C13 C14 C15 -1.6(6) . .
C12 C13 C14 C15 171.6(4) . .
C13 C14 C15 C16 0.3(7) . .
C14 C15 C16 C17 0.4(7) . .
C15 C16 C17 C18 0.1(7) . .
C16 C17 C18 C13 -1.5(7) . .
C14 C13 C18 C17 2.2(6) . .
C12 C13 C18 C17 -170.9(4) . .
C7 C12 C19 C20 86.3(5) . .
C13 C12 C19 C20 -41.7(5) . .
C7 C12 C19 C24 -89.6(4) . .
C13 C12 C19 C24 142.4(4) . .
C24 C19 C20 C21 0.9(6) . .
C12 C19 C20 C21 -175.0(4) . .
C19 C20 C21 C22 0.5(7) . .
C20 C21 C22 C23 -1.6(7) . .
C21 C22 C23 C24 1.2(7) . .
C22 C23 C24 C19 0.2(7) . .
C20 C19 C24 C23 -1.3(6) . .
C12 C19 C24 C23 174.8(4) . .
C10 C11 C26 C27 -6.4(5) . .
C6 C11 C26 C27 173.1(3) . .
C10 C11 C26 C33 121.5(4) . .
C6 C11 C26 C33 -59.0(4) . .
C11 C26 C27 C32 -94.1(4) . .
C33 C26 C27 C32 136.7(4) . .
C11 C26 C27 C28 87.5(4) . .
C33 C26 C27 C28 -41.7(5) . .
C32 C27 C28 C29 -2.1(6) . .
C26 C27 C28 C29 176.4(4) . .
C27 C28 C29 C30 0.8(7) . .
C28 C29 C30 C31 0.8(7) . .
C29 C30 C31 C32 -1.1(7) . .
C28 C27 C32 C31 1.7(6) . .
C26 C27 C32 C31 -176.7(4) . .
C30 C31 C32 C27 -0.1(7) . .
C27 C26 C33 C38 -78.2(4) . .
C11 C26 C33 C38 152.0(3) . .
C27 C26 C33 C34 100.2(4) . .
C11 C26 C33 C34 -29.6(5) . .
C38 C33 C34 C35 -3.5(6) . .
C26 C33 C34 C35 178.1(4) . .
C33 C34 C35 C36 1.4(6) . .
C34 C35 C36 C37 1.3(7) . .
C35 C36 C37 C38 -1.7(7) . .
C34 C33 C38 C37 3.1(6) . .
C26 C33 C38 C37 -178.5(4) . .
C36 C37 C38 C33 -0.5(7) . .
